data_7215778
loop_
_publ_author_name
'Bellachioma, Gianfranco'
'Castrica, Luca'
'Fringuelli, Francesco'
'Pizzo, Ferdinando'
'Vaccaro, Luigi'

_publ_section_title
;
 Catalyst- and solvent-free conditions as an environmentally benign
 approach to 4-aryl-3-cyano-hexahydro-4H-1,2-benzoxazine-2-oxides
;
_journal_issue 3
_journal_name_full 'Green Chemistry'
_journal_page_first 327
_journal_paper_doi 10.1039/b712858d
_journal_volume 10
_journal_year 2008
_chemical_formula_moiety 'C15 H16 N2 O2'
_chemical_formula_sum 'C15 H16 N2 O2'
_chemical_formula_weight 256.30
_chemical_name_systematic
;
?
;
_space_group_IT_number 14
_symmetry_cell_setting monoclinic
_symmetry_Int_Tables_number 14
_symmetry_space_group_name_Hall '-P 2ybc'
_symmetry_space_group_name_H-M 'P 1 21/c 1'
_atom_sites_solution_hydrogens geom
_atom_sites_solution_primary direct
_atom_sites_solution_secondary difmap
_audit_creation_method SHELXL-97
_cell_angle_alpha 90.00
_cell_angle_beta 96.819(16)
_cell_angle_gamma 90.00
_cell_formula_units_Z 4
_cell_length_a 14.092(3)
_cell_length_b 8.462(3)
_cell_length_c 11.276(3)
_cell_measurement_temperature 295(2)
_cell_volume 1335.1(7)
_computing_structure_refinement 'SHELXL-97 (Sheldrick, 1997)'
_diffrn_ambient_temperature 295(2)
_diffrn_measured_fraction_theta_full 0.997
_diffrn_measured_fraction_theta_max 0.997
_diffrn_radiation_monochromator graphite
_diffrn_radiation_source 'fine-focus sealed tube'
_diffrn_radiation_type MoK\a
_diffrn_radiation_wavelength 0.71073
_diffrn_reflns_av_R_equivalents 0.0990
_diffrn_reflns_av_sigmaI/netI 0.1933
_diffrn_reflns_limit_h_max 19
_diffrn_reflns_limit_h_min -19
_diffrn_reflns_limit_k_max 11
_diffrn_reflns_limit_k_min -11
_diffrn_reflns_limit_l_max 14
_diffrn_reflns_limit_l_min -15
_diffrn_reflns_number 19274
_diffrn_reflns_theta_full 29.57
_diffrn_reflns_theta_max 29.57
_diffrn_reflns_theta_min 4.04
_exptl_absorpt_coefficient_mu 0.086
_exptl_absorpt_correction_T_max 0.9927
_exptl_absorpt_correction_T_min 0.9797
_exptl_absorpt_correction_type multi-scan
_exptl_absorpt_process_details
;
[c.f. r.h. blessing, acta cryst. (1995), a51, 33-38]
;
_exptl_crystal_colour colourless
_exptl_crystal_density_diffrn 1.275
_exptl_crystal_density_method 'not measured'
_exptl_crystal_description prism
_exptl_crystal_F_000 544
_exptl_crystal_size_max 0.24
_exptl_crystal_size_mid 0.17
_exptl_crystal_size_min 0.05
_refine_diff_density_max 0.114
_refine_diff_density_min -0.155
_refine_diff_density_rms 0.033
_refine_ls_extinction_method none
_refine_ls_goodness_of_fit_ref 0.809
_refine_ls_hydrogen_treatment mixed
_refine_ls_matrix_type full
_refine_ls_number_parameters 212
_refine_ls_number_reflns 3733
_refine_ls_number_restraints 0
_refine_ls_restrained_S_all 0.809
_refine_ls_R_factor_all 0.1538
_refine_ls_R_factor_gt 0.0467
_refine_ls_shift/su_max 0.001
_refine_ls_shift/su_mean 0.000
_refine_ls_structure_factor_coef Fsqd
_refine_ls_weighting_details 'calc w=1/[\s^2^(Fo^2^)+(0.0200P)^2^+0.0000P] where P=(Fo^2^+2Fc^2^)/3'
_refine_ls_weighting_scheme calc
_refine_ls_wR_factor_gt 0.0535
_refine_ls_wR_factor_ref 0.0826
_reflns_number_gt 2040
_reflns_number_total 3733
_reflns_threshold_expression >2sigma(I)
_cod_data_source_file b712858d.txt
_cod_data_source_block 19a
_cod_original_sg_symbol_H-M 'P 21/c'
_cod_database_code 7215778

loop_
_symmetry_equiv_pos_as_xyz
'x, y, z'
'-x, y+1/2, -z+1/2'
'-x, -y, -z'
'x, -y-1/2, z-1/2'

loop_
_atom_site_label
_atom_site_type_symbol
_atom_site_fract_x
_atom_site_fract_y
_atom_site_fract_z
_atom_site_U_iso_or_equiv
_atom_site_adp_type
_atom_site_occupancy
_atom_site_symmetry_multiplicity
_atom_site_calc_flag
C1' C 0.85093(16) -0.0844(3) 0.8085(2) 0.0318(6) Uani 1 1 d
C2' C 0.9193(2) -0.0320(3) 0.7406(3) 0.049 Uani 1 1 d
C3 C 0.68002(18) -0.1732(3) 0.7715(2) 0.035 Uani 1 1 d
C4 C 0.74753(17) -0.0360(3) 0.7770(2) 0.0310(7) Uani 1 1 d
C3' C 1.0156(2) -0.0618(4) 0.7754(3) 0.065 Uani 1 1 d
C4A C 0.71581(16) 0.0851(3) 0.8640(2) 0.0296(6) Uani 1 1 d
C4' C 1.0429(3) -0.1460(4) 0.8762(3) 0.0627(10) Uani 1 1 d
C5 C 0.7610(2) 0.2466(3) 0.8547(3) 0.0423(8) Uani 1 1 d
C5' C 0.9762(3) -0.2035(4) 0.9432(3) 0.0587(9) Uani 1 1 d
C6 C 0.7238(2) 0.3623(4) 0.9417(3) 0.0506(9) Uani 1 1 d
C6' C 0.8794(2) -0.1715(3) 0.9102(3) 0.0466(8) Uani 1 1 d
C7 C 0.6151(2) 0.3736(3) 0.9227(3) 0.0500(8) Uani 1 1 d
C8 C 0.5701(2) 0.2118(3) 0.9314(3) 0.0427(8) Uani 1 1 d
C8A C 0.60802(17) 0.0986(3) 0.8449(2) 0.0346(7) Uani 1 1 d
C9 C 0.70533(18) -0.3160(3) 0.7102(2) 0.045 Uani 1 1 d
N2 N 0.59894(15) -0.1854(2) 0.81304(17) 0.0455(6) Uani 1 1 d
N10 N 0.72799(16) -0.4225(3) 0.65859(18) 0.0676(7) Uani 1 1 d
O11 O 0.58126(14) 0.1356(2) 0.72461(16) 0.0448(6) Uani 1 1 d
O1 O 0.56522(11) -0.0546(2) 0.86858(14) 0.0459(5) Uani 1 1 d
H11 H 0.5274(17) 0.169(3) 0.719(2) 0.060(10) Uiso 1 1 d
H2' H 0.8978(15) 0.037(2) 0.6647(19) 0.073(7) Uiso 1 1 d
H3' H 1.0572(17) -0.021(2) 0.728(2) 0.081(10) Uiso 1 1 d
H4 H 0.7407(11) 0.0093(18) 0.7013(15) 0.010(6) Uiso 1 1 d
H4A H 0.7312(11) 0.0382(18) 0.9453(15) 0.008(5) Uiso 1 1 d
H4' H 1.111(2) -0.169(3) 0.900(2) 0.083(10) Uiso 1 1 d
H5B H 0.8292(15) 0.230(2) 0.8717(17) 0.035(7) Uiso 1 1 d
H5A H 0.7467(14) 0.284(2) 0.7724(18) 0.039(7) Uiso 1 1 d
H5' H 0.9870(17) -0.268(3) 1.016(2) 0.084(11) Uiso 1 1 d
H6A H 0.7442(16) 0.324(2) 1.026(2) 0.059(8) Uiso 1 1 d
H6B H 0.7503(15) 0.466(2) 0.9351(19) 0.045(8) Uiso 1 1 d
H6' H 0.8313(15) -0.209(2) 0.9573(18) 0.041(8) Uiso 1 1 d
H7B H 0.5915(15) 0.447(2) 0.9827(19) 0.049(8) Uiso 1 1 d
H7A H 0.5917(14) 0.420(2) 0.8404(19) 0.052(8) Uiso 1 1 d
H8A H 0.5863(14) 0.166(2) 1.0104(18) 0.048(8) Uiso 1 1 d
H8B H 0.5002(16) 0.213(2) 0.9152(18) 0.046(8) Uiso 1 1 d

loop_
_atom_site_aniso_label
_atom_site_aniso_U_11
_atom_site_aniso_U_22
_atom_site_aniso_U_33
_atom_site_aniso_U_23
_atom_site_aniso_U_13
_atom_site_aniso_U_12
C1' 0.0234(15) 0.0332(15) 0.0389(16) -0.0015(13) 0.0043(14) -0.0019(12)
C2' 0.032 0.052 0.062 0.005 0.008 0.003
C3 0.035 0.035 0.034 -0.001 0.002 -0.001
C4 0.0300(17) 0.0314(15) 0.0315(17) 0.0060(14) 0.0027(13) -0.0010(13)
C3' 0.045 0.069 0.083 -0.003 0.021 -0.003
C4A 0.0254(16) 0.0361(17) 0.0271(16) 0.0076(13) 0.0022(13) 0.0020(13)
C4' 0.036(2) 0.061(2) 0.089(3) -0.0165(19) -0.002(2) 0.0088(19)
C5 0.030(2) 0.0436(18) 0.053(2) -0.0005(16) 0.0033(18) 0.0001(15)
C5' 0.052(3) 0.057(2) 0.063(3) 0.0010(19) -0.009(2) 0.0137(19)
C6 0.054(2) 0.040(2) 0.057(2) -0.0088(18) 0.0005(18) -0.0002(17)
C6' 0.037(2) 0.0510(19) 0.052(2) 0.0052(16) 0.0061(18) 0.0015(16)
C7 0.050(2) 0.051(2) 0.049(2) -0.0053(18) 0.0060(18) 0.0110(17)
C8 0.036(2) 0.055(2) 0.038(2) -0.0005(16) 0.0089(18) 0.0056(16)
C8A 0.0324(17) 0.0394(17) 0.0326(17) 0.0025(14) 0.0059(14) 0.0014(14)
C9 0.040 0.050 0.045 -0.001 0.003 -0.010
N2 0.0387(15) 0.0453(15) 0.0529(15) -0.0033(12) 0.0073(12) -0.0064(12)
N10 0.0764(18) 0.0614(16) 0.0652(17) -0.0138(14) 0.0097(13) -0.0022(14)
O11 0.0335(13) 0.0634(13) 0.0364(12) 0.0007(9) 0.0002(10) 0.0112(11)
O1 0.0342(11) 0.0479(12) 0.0585(12) -0.0039(10) 0.0175(9) -0.0081(10)

loop_
_atom_type_symbol
_atom_type_description
_atom_type_scat_dispersion_real
_atom_type_scat_dispersion_imag
_atom_type_scat_source
C C 0.0033 0.0016 'International Tables Vol C Tables 4.2.6.8 and 6.1.1.4'
H H 0.0000 0.0000 'International Tables Vol C Tables 4.2.6.8 and 6.1.1.4'
N N 0.0061 0.0033 'International Tables Vol C Tables 4.2.6.8 and 6.1.1.4'
O O 0.0106 0.0060 'International Tables Vol C Tables 4.2.6.8 and 6.1.1.4'

loop_
_geom_angle_atom_site_label_1
_geom_angle_atom_site_label_2
_geom_angle_atom_site_label_3
_geom_angle
C2' C1' C6' 118.8(3)
C2' C1' C4 120.1(2)
C6' C1' C4 121.0(2)
C1' C2' C3' 120.6(3)
N2 C3 C9 112.5(2)
N2 C3 C4 129.3(2)
C9 C3 C4 118.2(2)
C3 C4 C1' 112.9(2)
C3 C4 C4A 108.4(2)
C1' C4 C4A 112.3(2)
C4' C3' C2' 120.1(4)
C8A C4A C5 110.2(2)
C8A C4A C4 109.0(2)
C5 C4A C4 113.9(2)
C3' C4' C5' 120.4(3)
C4A C5 C6 110.8(3)
C4' C5' C6' 119.9(3)
C5 C6 C7 111.5(3)
C1' C6' C5' 120.2(3)
C8 C7 C6 110.8(3)
C8A C8 C7 110.4(3)
O11 C8A O1 107.71(18)
O11 C8A C8 114.2(2)
O1 C8A C8 105.0(2)
O11 C8A C4A 107.7(2)
O1 C8A C4A 109.55(19)
C8 C8A C4A 112.5(2)
N10 C9 C3 176.2(3)
C3 N2 O1 117.9(2)
N2 O1 C8A 117.00(17)

loop_
_geom_bond_atom_site_label_1
_geom_bond_atom_site_label_2
_geom_bond_distance
C1' C2' 1.373(3)
C1' C6' 1.382(3)
C1' C4 1.515(3)
C2' C3' 1.390(3)
C3 N2 1.290(3)
C3 C9 1.457(3)
C3 C4 1.497(3)
C4 C4A 1.522(3)
C3' C4' 1.358(4)
C4A C8A 1.513(3)
C4A C5 1.516(3)
C4' C5' 1.364(4)
C5 C6 1.523(4)
C5' C6' 1.397(4)
C6 C7 1.523(4)
C7 C8 1.518(4)
C8 C8A 1.509(3)
C8A O11 1.400(2)
C8A O1 1.468(2)
C9 N10 1.139(3)
N2 O1 1.383(2)
